data_4504252
loop_
_publ_author_name
'Reddy, L. Sreenivas'
'Chandran, Sreekanth K.'
'George, Sumod'
'Babu, N. Jagadeesh'
'Nangia, Ashwini'

_publ_section_title
;
 Crystal Structures ofN-Aryl-N'-4-Nitrophenyl Ureas: Molecular Conformation
 and Weak Interactions Direct the Strong Hydrogen Bond Synthon
;
_journal_coden_ASTM CGDEFU
_journal_issue 12
_journal_name_full 'Crystal Growth & Design'
_journal_page_first 2675
_journal_page_last 2690
_journal_paper_doi 10.1021/cg070155j
_journal_volume 7
_journal_year 2007
_chemical_formula_moiety 'C14H10N4O3, C3H7NO'
_chemical_formula_sum 'C17 H17 N5 O4'
_chemical_formula_weight 355.36
_chemical_name_systematic
;
 DMF solvate of N-(4-cyanophenyl)-N'-(4-nitrophenyl)urea
;
_space_group_IT_number 2
_symmetry_cell_setting triclinic
_symmetry_space_group_name_Hall '-P 1'
_symmetry_space_group_name_H-M 'P -1'
_atom_sites_solution_hydrogens geom
_atom_sites_solution_primary direct
_atom_sites_solution_secondary difmap
_audit_creation_method SHELXL-97
_cell_angle_alpha 114.6710(10)
_cell_angle_beta 95.441(2)
_cell_angle_gamma 101.2000(10)
_cell_formula_units_Z 2
_cell_length_a 7.9488(7)
_cell_length_b 10.4797(9)
_cell_length_c 11.9563(10)
_cell_measurement_reflns_used 2705
_cell_measurement_temperature 293(2)
_cell_measurement_theta_max 24.21
_cell_measurement_theta_min 2.21
_cell_volume 870.37(13)
_computing_cell_refinement 'Bruker SMART'
_computing_data_collection 'Bruker SMART'
_computing_data_reduction 'Bruker SAINT'
_computing_structure_refinement 'SHELXL-97 (Sheldrick, 1997)'
_computing_structure_solution WinGX
_diffrn_ambient_temperature 293(2)
_diffrn_measured_fraction_theta_full 0.991
_diffrn_measured_fraction_theta_max 0.991
_diffrn_measurement_device_type 'CCD area detector'
_diffrn_measurement_method 'phi and omega scans'
_diffrn_radiation_monochromator graphite
_diffrn_radiation_source 'fine-focus sealed tube'
_diffrn_radiation_type MoK\a
_diffrn_radiation_wavelength 0.71073
_diffrn_reflns_av_R_equivalents 0.0334
_diffrn_reflns_av_sigmaI/netI 0.0432
_diffrn_reflns_limit_h_max 9
_diffrn_reflns_limit_h_min -9
_diffrn_reflns_limit_k_max 12
_diffrn_reflns_limit_k_min -12
_diffrn_reflns_limit_l_max 14
_diffrn_reflns_limit_l_min -14
_diffrn_reflns_number 9150
_diffrn_reflns_theta_full 26.14
_diffrn_reflns_theta_max 26.14
_diffrn_reflns_theta_min 1.91
_exptl_absorpt_coefficient_mu 0.100
_exptl_absorpt_correction_T_max 0.9891
_exptl_absorpt_correction_T_min 0.9745
_exptl_absorpt_correction_type multi-scan
_exptl_absorpt_process_details 'Bruker AXS SADABS program'
_exptl_crystal_colour yellow
_exptl_crystal_density_diffrn 1.356
_exptl_crystal_density_method 'not measured'
_exptl_crystal_description needle
_exptl_crystal_F_000 372
_exptl_crystal_size_max 0.26
_exptl_crystal_size_mid 0.13
_exptl_crystal_size_min 0.11
_refine_diff_density_max 0.329
_refine_diff_density_min -0.244
_refine_diff_density_rms 0.051
_refine_ls_extinction_method none
_refine_ls_goodness_of_fit_ref 1.017
_refine_ls_hydrogen_treatment mixed
_refine_ls_matrix_type full
_refine_ls_number_parameters 238
_refine_ls_number_reflns 3437
_refine_ls_number_restraints 0
_refine_ls_restrained_S_all 1.017
_refine_ls_R_factor_all 0.1107
_refine_ls_R_factor_gt 0.0619
_refine_ls_shift/su_max 0.000
_refine_ls_shift/su_mean 0.000
_refine_ls_structure_factor_coef Fsqd
_refine_ls_weighting_details 'calc w=1/[\s^2^(Fo^2^)+(0.0927P)^2^+0.1178P] where P=(Fo^2^+2Fc^2^)/3'
_refine_ls_weighting_scheme calc
_refine_ls_wR_factor_gt 0.1542
_refine_ls_wR_factor_ref 0.1810
_reflns_number_gt 1998
_reflns_number_total 3437
_reflns_threshold_expression >2sigma(I)
_cod_data_source_file cg070155j-file011.cif
_cod_data_source_block 5.9
_cod_depositor_comments
;
The following automatic conversions were performed:

'_symmetry_cell_setting' value 'Triclinic' changed to 'triclinic'
according to /home/saulius/struct/CIF-dictionaries/cif_core.dic
dictionary named 'cif_core.dic' version 2.4.1 from 2010-06-29.

Automatic conversion script
Id: cif_fix_values 1715 2011-07-08 13:25:40Z adriana 
;
_cod_original_sg_symbol_H-M P-1
_cod_database_code 4504252

loop_
_symmetry_equiv_pos_as_xyz
'x, y, z'
'-x, -y, -z'

loop_
_atom_site_label
_atom_site_type_symbol
_atom_site_fract_x
_atom_site_fract_y
_atom_site_fract_z
_atom_site_U_iso_or_equiv
_atom_site_adp_type
_atom_site_occupancy
_atom_site_symmetry_multiplicity
_atom_site_calc_flag
_atom_site_refinement_flags
O2 O 1.6937(3) 1.0805(3) 0.4573(2) 0.0897(8) Uani 1 1 d .
O3 O 1.5520(3) 1.2425(2) 0.5311(2) 0.0814(7) Uani 1 1 d .
O1 O 0.8237(3) 0.9288(2) 0.0629(2) 0.0817(7) Uani 1 1 d .
N1 N 1.0232(3) 0.7951(3) 0.0294(2) 0.0529(6) Uani 1 1 d .
N2 N 0.7685(3) 0.7139(2) -0.1133(2) 0.0523(6) Uani 1 1 d .
N3 N -0.0335(4) 0.6607(3) -0.3996(3) 0.0991(11) Uani 1 1 d .
N4 N 1.5657(3) 1.1273(3) 0.4502(2) 0.0621(7) Uani 1 1 d .
C12 C 0.3697(3) 0.5783(3) -0.3511(2) 0.0544(7) Uani 1 1 d .
H12 H 0.3244 0.5023 -0.4310 0.065 Uiso 1 1 calc R
C3 C 1.1468(3) 1.0171(3) 0.2275(2) 0.0531(7) Uani 1 1 d .
H3 H 1.0508 1.0534 0.2196 0.064 Uiso 1 1 calc R
C9 C 0.5050(3) 0.8040(3) -0.1137(3) 0.0538(7) Uani 1 1 d .
H9 H 0.5497 0.8796 -0.0335 0.065 Uiso 1 1 calc R
C14 C 0.1031(4) 0.6654(3) -0.3563(3) 0.0662(8) Uani 1 1 d .
C1 C 0.8683(3) 0.8220(3) -0.0015(2) 0.0511(7) Uani 1 1 d .
C13 C 0.5311(3) 0.5936(3) -0.2894(2) 0.0520(7) Uani 1 1 d .
H13 H 0.5945 0.5270 -0.3278 0.062 Uiso 1 1 calc R
C11 C 0.2731(3) 0.6764(3) -0.2947(2) 0.0519(7) Uani 1 1 d .
C5 C 1.4228(3) 1.0430(3) 0.3416(2) 0.0503(7) Uani 1 1 d .
C6 C 1.4335(4) 0.9101(3) 0.2522(3) 0.0626(8) Uani 1 1 d .
H6 H 1.5305 0.8751 0.2606 0.075 Uiso 1 1 calc R
C4 C 1.2822(3) 1.0964(3) 0.3293(2) 0.0521(7) Uani 1 1 d .
H4 H 1.2781 1.1866 0.3899 0.063 Uiso 1 1 calc R
C2 C 1.1531(3) 0.8824(3) 0.1361(2) 0.0463(6) Uani 1 1 d .
C7 C 1.2981(4) 0.8310(3) 0.1510(3) 0.0602(8) Uani 1 1 d .
H7 H 1.3033 0.7408 0.0910 0.072 Uiso 1 1 calc R
C8 C 0.6029(3) 0.7067(3) -0.1700(2) 0.0453(6) Uani 1 1 d .
C10 C 0.3433(3) 0.7891(3) -0.1756(3) 0.0581(7) Uani 1 1 d .
H10 H 0.2795 0.8554 -0.1374 0.070 Uiso 1 1 calc R
O4 O 1.0310(3) 0.4944(2) 0.1649(2) 0.0853(7) Uani 1 1 d .
N5 N 0.8830(3) 0.6637(2) 0.2490(2) 0.0598(6) Uani 1 1 d .
C16 C 0.7400(4) 0.5946(4) 0.1418(3) 0.0828(10) Uani 1 1 d .
H16A H 0.6546 0.6502 0.1561 0.124 Uiso 1 1 calc R
H16B H 0.6868 0.4982 0.1298 0.124 Uiso 1 1 calc R
H16C H 0.7835 0.5894 0.0682 0.124 Uiso 1 1 calc R
C17 C 0.8756(5) 0.7966(4) 0.3539(3) 0.0883(11) Uani 1 1 d .
H17A H 0.7696 0.8216 0.3361 0.132 Uiso 1 1 calc R
H17B H 0.9744 0.8738 0.3668 0.132 Uiso 1 1 calc R
H17C H 0.8777 0.7824 0.4282 0.132 Uiso 1 1 calc R
C15 C 1.0151(4) 0.6067(3) 0.2500(3) 0.0635(8) Uiso 1 1 d .
H15 H 1.1044 0.6548 0.3207 0.076 Uiso 1 1 calc R
H1 H 1.032(3) 0.714(3) -0.021(3) 0.055(8) Uiso 1 1 d .
H2 H 0.819(3) 0.641(3) -0.150(3) 0.056(8) Uiso 1 1 d .

loop_
_atom_site_aniso_label
_atom_site_aniso_U_11
_atom_site_aniso_U_22
_atom_site_aniso_U_33
_atom_site_aniso_U_23
_atom_site_aniso_U_13
_atom_site_aniso_U_12
O2 0.0689(15) 0.0900(17) 0.0838(16) 0.0179(13) -0.0178(12) 0.0273(13)
O3 0.0856(16) 0.0657(14) 0.0586(13) 0.0032(12) -0.0093(11) 0.0136(12)
O1 0.0646(13) 0.0669(14) 0.0721(14) -0.0091(11) -0.0131(10) 0.0328(11)
N1 0.0484(13) 0.0442(13) 0.0508(14) 0.0069(11) 0.0016(11) 0.0162(11)
N2 0.0480(13) 0.0475(13) 0.0478(13) 0.0074(11) 0.0031(10) 0.0180(11)
N3 0.0720(19) 0.082(2) 0.102(2) 0.0030(17) -0.0186(17) 0.0358(16)
N4 0.0618(16) 0.0583(16) 0.0528(15) 0.0183(13) -0.0033(12) 0.0090(12)
C12 0.0528(16) 0.0499(16) 0.0450(15) 0.0098(13) -0.0004(13) 0.0111(13)
C3 0.0497(15) 0.0483(16) 0.0529(16) 0.0141(13) 0.0052(13) 0.0165(12)
C9 0.0469(15) 0.0494(15) 0.0486(15) 0.0077(12) 0.0026(12) 0.0125(12)
C14 0.0560(19) 0.0570(18) 0.0649(19) 0.0088(15) -0.0026(15) 0.0191(14)
C1 0.0489(16) 0.0463(15) 0.0482(15) 0.0119(13) 0.0051(12) 0.0141(12)
C13 0.0490(15) 0.0480(15) 0.0493(15) 0.0107(13) 0.0076(12) 0.0177(12)
C11 0.0436(15) 0.0501(15) 0.0544(16) 0.0180(14) 0.0033(13) 0.0110(12)
C5 0.0502(15) 0.0469(15) 0.0442(15) 0.0154(13) 0.0008(12) 0.0071(12)
C6 0.0549(17) 0.0603(18) 0.0618(18) 0.0159(15) -0.0009(14) 0.0235(14)
C4 0.0567(17) 0.0438(15) 0.0442(15) 0.0098(12) 0.0039(13) 0.0130(12)
C2 0.0438(14) 0.0457(14) 0.0435(14) 0.0165(12) 0.0047(12) 0.0081(12)
C7 0.0568(17) 0.0522(17) 0.0530(17) 0.0058(13) -0.0005(13) 0.0202(13)
C8 0.0423(14) 0.0433(14) 0.0449(14) 0.0154(12) 0.0059(11) 0.0104(11)
C10 0.0491(16) 0.0520(16) 0.0582(17) 0.0096(14) 0.0075(13) 0.0166(13)
O4 0.0910(16) 0.0568(13) 0.0813(15) 0.0010(11) 0.0070(12) 0.0347(11)
N5 0.0575(14) 0.0510(14) 0.0653(15) 0.0195(12) 0.0077(12) 0.0187(11)
C16 0.070(2) 0.086(2) 0.087(2) 0.043(2) -0.0050(18) 0.0098(18)
C17 0.089(3) 0.075(2) 0.089(3) 0.016(2) 0.030(2) 0.0378(19)

loop_
_atom_type_symbol
_atom_type_description
_atom_type_scat_dispersion_real
_atom_type_scat_dispersion_imag
_atom_type_scat_source
C C 0.0030 0.0000 'International Tables Vol C Tables 4.2.6.8 and 6.1.1.4'
H H 0.0000 0.0000 'International Tables Vol C Tables 4.2.6.8 and 6.1.1.4'
N N 0.0060 0.0000 'International Tables Vol C Tables 4.2.6.8 and 6.1.1.4'
O O 0.0110 0.0000 'International Tables Vol C Tables 4.2.6.8 and 6.1.1.4'
Q Q 0.0030 0.0000 'International Tables Vol C Tables 4.2.6.8 and 6.1.1.4'

loop_
_geom_angle_atom_site_label_1
_geom_angle_atom_site_label_2
_geom_angle_atom_site_label_3
_geom_angle
C1 N1 C2 127.0(2)
C1 N1 H1 112.7(19)
C2 N1 H1 120.1(19)
C1 N2 C8 127.0(2)
C1 N2 H2 113.6(17)
C8 N2 H2 119.4(17)
O2 N4 O3 122.6(2)
O2 N4 C5 119.0(3)
O3 N4 C5 118.4(3)
C13 C12 C11 120.0(2)
C13 C12 H12 120.0
C11 C12 H12 120.0
C4 C3 C2 120.1(3)
C4 C3 H3 119.9
C2 C3 H3 119.9
C10 C9 C8 120.3(2)
C10 C9 H9 119.9
C8 C9 H9 119.9
N3 C14 C11 176.7(3)
O1 C1 N1 123.7(2)
O1 C1 N2 123.7(2)
N1 C1 N2 112.6(2)
C12 C13 C8 121.4(2)
C12 C13 H13 119.3
C8 C13 H13 119.3
C10 C11 C12 119.0(2)
C10 C11 C14 118.9(3)
C12 C11 C14 122.0(2)
C4 C5 C6 121.2(2)
C4 C5 N4 119.9(2)
C6 C5 N4 118.9(3)
C7 C6 C5 118.6(3)
C7 C6 H6 120.7
C5 C6 H6 120.7
C5 C4 C3 120.1(2)
C5 C4 H4 119.9
C3 C4 H4 119.9
C7 C2 N1 117.4(2)
C7 C2 C3 118.4(2)
N1 C2 C3 124.2(2)
C6 C7 C2 121.5(3)
C6 C7 H7 119.2
C2 C7 H7 119.2
C9 C8 C13 118.4(2)
C9 C8 N2 124.0(2)
C13 C8 N2 117.6(2)
C9 C10 C11 120.9(3)
C9 C10 H10 119.5
C11 C10 H10 119.5
C15 N5 C16 120.1(3)
C15 N5 C17 121.5(3)
C16 N5 C17 118.4(3)
N5 C16 H16A 109.5
N5 C16 H16B 109.5
H16A C16 H16B 109.5
N5 C16 H16C 109.5
H16A C16 H16C 109.5
H16B C16 H16C 109.5
N5 C17 H17A 109.5
N5 C17 H17B 109.5
H17A C17 H17B 109.5
N5 C17 H17C 109.5
H17A C17 H17C 109.5
H17B C17 H17C 109.5
O4 C15 N5 125.4(3)
O4 C15 H15 117.3
N5 C15 H15 117.3

loop_
_geom_bond_atom_site_label_1
_geom_bond_atom_site_label_2
_geom_bond_distance
O2 N4 1.223(3)
O3 N4 1.225(3)
O1 C1 1.207(3)
N1 C1 1.367(3)
N1 C2 1.392(3)
N1 H1 0.83(3)
N2 C1 1.373(3)
N2 C8 1.396(3)
N2 H2 0.90(3)
N3 C14 1.140(4)
N4 C5 1.460(3)
C12 C13 1.363(4)
C12 C11 1.388(4)
C12 H12 0.9300
C3 C4 1.376(4)
C3 C2 1.392(3)
C3 H3 0.9300
C9 C10 1.367(4)
C9 C8 1.390(4)
C9 H9 0.9300
C14 C11 1.436(4)
C13 C8 1.392(4)
C13 H13 0.9300
C11 C10 1.386(4)
C5 C4 1.365(4)
C5 C6 1.382(4)
C6 C7 1.370(4)
C6 H6 0.9300
C4 H4 0.9300
C2 C7 1.391(4)
C7 H7 0.9300
C10 H10 0.9300
O4 C15 1.232(4)
N5 C15 1.306(4)
N5 C16 1.446(4)
N5 C17 1.450(4)
C16 H16A 0.9600
C16 H16B 0.9600
C16 H16C 0.9600
C17 H17A 0.9600
C17 H17B 0.9600
C17 H17C 0.9600
C15 H15 0.9300
